data_7204421
loop_
_publ_author_name
'Oliva, Ana I.'
'Sim\'on, Luis'
'Hern\'andez, Jos\'e V.'
'Mu\~niz, Francisco M.'
'Lithgow, Anna'
'Jim\'enez, Alicia'
'Mor\'an, Joaqu\'in R.'

_publ_section_title
;
 Enantioselective recognition of \a-amino acid derivatives with a
 cis-tetrahydrobenzoxanthene receptorElectronic supplementary
 information (ESI) available: binding data. See
 http://www.rsc.org/suppdata/p2/b2/b203054c/
;
_journal_issue 6
_journal_name_full 'Journal of the Chemical Society, Perkin Transactions 2'
_journal_page_first 1050
_journal_paper_doi 10.1039/b203054c
_journal_year 2002
_chemical_formula_sum 'C37 H47 Cl N2 O7'
_chemical_formula_weight 667.22
_chemical_name_systematic
; 
? 
;
_space_group_IT_number 14
_symmetry_space_group_name_Hall '-P 2yn'
_symmetry_space_group_name_H-M 'P 1 21/n 1'
_atom_sites_solution_hydrogens geom
_atom_sites_solution_primary direct
_atom_sites_solution_secondary difmap
_audit_creation_method SHELXL
_cell_angle_alpha 90.00
_cell_angle_beta 111.980(10)
_cell_angle_gamma 90.0000(10)
_cell_formula_units_Z 4
_cell_length_a 16.0120(10)
_cell_length_b 12.4010(10)
_cell_length_c 19.4940(10)
_cell_measurement_temperature 293(2)
_cell_volume 3589.5(5)
_computing_structure_refinement 'SHELXL-93 (Sheldrick, 1993)'
_computing_structure_solution 'SHELXS-86 (Sheldrick, 1990)'
_diffrn_ambient_temperature 293(2)
_diffrn_radiation_monochromator graphite
_diffrn_radiation_source 'fine-focus sealed tube'
_diffrn_radiation_type CuK\a
_diffrn_radiation_wavelength 1.54180
_diffrn_reflns_av_R_equivalents 0.0000
_diffrn_reflns_av_sigmaI/netI 0.1412
_diffrn_reflns_limit_h_max 18
_diffrn_reflns_limit_h_min 0
_diffrn_reflns_limit_k_max 14
_diffrn_reflns_limit_k_min 0
_diffrn_reflns_limit_l_max 21
_diffrn_reflns_limit_l_min -22
_diffrn_reflns_number 6113
_diffrn_reflns_theta_max 64.99
_diffrn_reflns_theta_min 3.06
_exptl_absorpt_coefficient_mu 1.345
_exptl_crystal_density_diffrn 1.235
_exptl_crystal_F_000 1424
_refine_diff_density_max 0.642
_refine_diff_density_min -0.503
_refine_diff_density_rms 0.113
_refine_ls_extinction_coef 0.0018(4)
_refine_ls_extinction_expression Fc^*^==kFc[1+0.001xFc^2^\l^3^/sin(2\q)]^-1/4^
_refine_ls_extinction_method SHELXL
_refine_ls_goodness_of_fit_all 0.987
_refine_ls_goodness_of_fit_obs 1.479
_refine_ls_matrix_type full
_refine_ls_number_parameters 423
_refine_ls_number_reflns 6113
_refine_ls_number_restraints 0
_refine_ls_restrained_S_all 0.987
_refine_ls_restrained_S_obs 1.479
_refine_ls_R_factor_all 0.2239
_refine_ls_R_factor_obs 0.1196
_refine_ls_shift/esd_max -0.004
_refine_ls_shift/esd_mean 0.001
_refine_ls_structure_factor_coef Fsqd
_refine_ls_weighting_details 'w==1/[\s^2^(Fo^2^)+(0.1814P)^2^+0.0000P] where P==(Fo^2^+2Fc^2^)/3'
_refine_ls_weighting_scheme calc
_refine_ls_wR_factor_all 0.3707
_refine_ls_wR_factor_obs 0.3122
_reflns_number_observed 2091
_reflns_number_total 6113
_reflns_observed_criterion >2sigma(I)
_cod_data_source_file b203054c.txt
_cod_data_source_block qui1
_cod_depositor_comments
;
The following automatic conversions were performed:

'_refine_ls_weighting_scheme' value 'calc
w==1/[\s^2^(Fo^2^)+(0.1814P)^2^+0.0000P] where P==(Fo^2^+2Fc^2^)/3'
was changed to 'calc'. New tag '_refine_ls_weighting_details' was
created. The value of the new tag was set to
'w==1/[\s^2^(Fo^2^)+(0.1814P)^2^+0.0000P] where P==(Fo^2^+2Fc^2^)/3'.

Automatic conversion script
Id: cif_fix_values 3143 2015-03-26 13:38:13Z robertas 
;
_cod_original_cell_volume 3589.5(4)
_cod_database_code 7204421

loop_
_symmetry_equiv_pos_as_xyz
'x, y, z'
'-x+1/2, y+1/2, -z+1/2'
'-x, -y, -z'
'x-1/2, -y-1/2, z-1/2'

loop_
_atom_site_aniso_label
_atom_site_aniso_U_11
_atom_site_aniso_U_22
_atom_site_aniso_U_33
_atom_site_aniso_U_23
_atom_site_aniso_U_13
_atom_site_aniso_U_12
Cl1 0.0684(14) 0.0718(15) 0.098(2) -0.0222(15) 0.0238(14) -0.0171(11)
O1 0.049(3) 0.051(3) 0.052(4) 0.001(3) 0.021(3) 0.004(2)
O2 0.069(4) 0.072(4) 0.092(6) 0.013(4) 0.020(4) -0.005(3)
O3 0.088(5) 0.128(6) 0.069(5) 0.031(4) 0.046(4) 0.035(4)
O4 0.065(3) 0.041(3) 0.062(4) -0.006(3) 0.028(3) -0.005(2)
O5 0.090(5) 0.143(7) 0.078(6) 0.034(5) 0.034(4) 0.034(5)
N1 0.056(4) 0.040(4) 0.063(5) -0.009(4) 0.019(4) 0.003(3)
N2 0.048(4) 0.049(4) 0.062(5) -0.013(4) 0.016(4) -0.004(3)
C1 0.060(5) 0.042(4) 0.033(5) 0.006(4) 0.015(4) 0.003(4)
C2 0.058(5) 0.052(5) 0.051(6) -0.004(4) 0.026(4) -0.003(4)
C3 0.065(5) 0.055(5) 0.047(6) 0.006(4) 0.023(4) 0.004(4)
C4 0.082(6) 0.042(4) 0.025(5) 0.007(4) 0.022(4) -0.003(4)
C5 0.064(5) 0.044(4) 0.041(5) 0.003(4) 0.019(4) -0.003(4)
C6 0.075(6) 0.060(5) 0.071(7) 0.008(5) 0.035(5) 0.010(4)
C7 0.058(5) 0.048(5) 0.078(7) 0.005(5) 0.022(5) 0.009(4)
C8 0.070(6) 0.072(6) 0.058(7) 0.022(5) 0.024(5) 0.011(5)
C9 0.064(5) 0.061(5) 0.049(6) 0.016(5) 0.014(5) 0.012(4)
C10 0.105(8) 0.084(7) 0.059(7) 0.015(6) 0.033(6) 0.030(6)
C11 0.117(10) 0.142(12) 0.056(8) -0.009(9) 0.020(7) 0.026(9)
C12 0.133(10) 0.084(8) 0.066(9) 0.005(7) 0.022(8) -0.013(7)
C13 0.077(6) 0.090(7) 0.070(8) 0.004(7) 0.017(6) -0.004(5)
C14 0.068(6) 0.065(6) 0.064(7) 0.010(6) 0.017(5) 0.013(5)
C15 0.056(5) 0.048(5) 0.074(7) 0.012(5) 0.022(5) -0.002(4)
C16 0.041(4) 0.076(6) 0.058(6) 0.017(5) 0.020(4) 0.013(4)
C17 0.052(4) 0.057(5) 0.034(5) 0.014(4) 0.013(4) -0.001(4)
C18 0.075(6) 0.043(4) 0.036(5) -0.007(4) 0.020(4) -0.011(4)
C19 0.057(5) 0.050(5) 0.061(6) -0.005(5) 0.032(4) -0.005(4)
C20 0.060(5) 0.051(5) 0.062(6) 0.001(5) 0.027(4) -0.007(4)
C21 0.067(5) 0.057(5) 0.050(6) -0.006(5) 0.024(5) -0.003(4)
C22 0.076(6) 0.056(5) 0.057(6) -0.004(5) 0.039(5) -0.005(4)
C23 0.057(5) 0.051(5) 0.055(6) -0.010(4) 0.025(4) -0.002(4)
C24 0.055(5) 0.051(5) 0.069(7) 0.003(5) 0.027(5) 0.006(4)
C25 0.076(6) 0.054(5) 0.060(6) -0.013(5) 0.034(5) -0.009(4)
C26 0.100(7) 0.057(5) 0.104(9) -0.041(6) 0.036(7) -0.010(5)
C27 0.091(7) 0.086(7) 0.056(7) -0.001(6) 0.016(6) -0.010(5)
C28 0.084(6) 0.090(7) 0.081(8) -0.017(6) 0.036(6) -0.028(5)
C29 0.069(5) 0.052(5) 0.046(6) -0.012(4) 0.021(4) 0.003(4)
C30 0.101(7) 0.084(7) 0.073(8) 0.022(6) 0.024(6) 0.018(6)
C31 0.076(6) 0.084(7) 0.076(8) -0.016(6) 0.031(6) 0.000(5)
C32 0.094(7) 0.061(6) 0.106(9) -0.011(6) 0.046(7) 0.014(5)
C33 0.060(5) 0.079(6) 0.059(7) 0.028(5) 0.025(5) 0.009(5)
C34 0.142(10) 0.126(9) 0.036(6) 0.008(6) 0.058(6) -0.009(8)
C35 0.163(12) 0.152(12) 0.066(8) -0.015(8) 0.057(8) -0.064(10)
O6 0.065(4) 0.088(5) 0.128(7) 0.002(5) 0.029(4) -0.014(3)
C37 0.128(10) 0.082(8) 0.113(11) 0.024(8) 0.037(9) 0.009(7)
O7 0.176 0.218 0.244 -0.070 0.074 -0.059
C36 0.046(4) 0.080(6) 0.066(7) 0.021(5) 0.008(4) -0.015(4)

loop_
_atom_site_label
_atom_site_type_symbol
_atom_site_fract_x
_atom_site_fract_y
_atom_site_fract_z
_atom_site_U_iso_or_equiv
_atom_site_thermal_displace_type
_atom_site_occupancy
_atom_site_calc_flag
_atom_site_refinement_flags
_atom_site_disorder_group
Cl1 Cl -0.08473(14) 0.5414(2) 0.2940(2) 0.0816(9) Uani 1 d . .
O1 O 0.2809(3) 0.7181(4) 0.4090(3) 0.0502(14) Uani 1 d . .
O2 O 0.4451(4) 0.8206(5) 0.4426(4) 0.081(2) Uani 1 d . .
HO2 H 0.3940(7) 0.8457(15) 0.4273(66) 0.121 Uiso 1 calc R .
O3 O 0.4163(4) 0.6433(6) 0.3086(4) 0.090(2) Uani 1 d . .
O4 O 0.1300(3) 1.0132(4) 0.4448(3) 0.0549(15) Uani 1 d . .
O5 O 0.2915(4) 0.7418(7) 0.2769(4) 0.103(3) Uani 1 d . .
N1 N 0.1468(4) 0.8462(5) 0.4039(4) 0.054(2) Uani 1 d . .
H01 H 0.2050(47) 0.8686(55) 0.4212(42) 0.053 Uiso 1 d . .
N2 N 0.0011(4) 0.9279(5) 0.3730(4) 0.054(2) Uani 1 d . .
C1 C 0.1251(5) 0.7390(6) 0.3746(4) 0.046(2) Uani 1 d . .
C2 C 0.0384(5) 0.7009(6) 0.3490(4) 0.052(2) Uani 1 d . .
H2 H -0.0093(5) 0.7445(6) 0.3482(4) 0.063 Uiso 1 calc R .
C3 C 0.0238(5) 0.5911(7) 0.3234(5) 0.055(2) Uani 1 d . .
C4 C 0.0934(5) 0.5315(6) 0.3251(4) 0.049(2) Uani 1 d . .
H4 H 0.0817(5) 0.4607(6) 0.3085(4) 0.059 Uiso 1 calc R .
C5 C 0.1816(5) 0.5659(6) 0.3492(4) 0.050(2) Uani 1 d . .
C6 C 0.2590(5) 0.5010(7) 0.3516(5) 0.066(3) Uani 1 d . .
H6A H 0.2633(5) 0.5025(7) 0.3033(5) 0.079 Uiso 1 calc R .
H6B H 0.2493(5) 0.4268(7) 0.3625(5) 0.079 Uiso 1 calc R .
C7 C 0.3470(5) 0.5403(6) 0.4088(5) 0.063(3) Uani 1 d . .
H7 H 0.3975(5) 0.5041(6) 0.4017(5) 0.075 Uiso 1 calc R .
C8 C 0.3522(6) 0.5208(7) 0.4907(5) 0.067(3) Uani 1 d . .
H8A H 0.2930(6) 0.5339(7) 0.4918(5) 0.080 Uiso 1 calc R .
H8B H 0.3664(6) 0.4454(7) 0.5028(5) 0.080 Uiso 1 calc R .
C9 C 0.4175(5) 0.5862(7) 0.5485(5) 0.060(2) Uani 1 d . .
C10 C 0.4377(7) 0.5642(8) 0.6232(6) 0.082(3) Uani 1 d . .
H10 H 0.4092(7) 0.5064(8) 0.6358(6) 0.098 Uiso 1 calc R .
C11 C 0.5005(8) 0.6269(12) 0.6810(7) 0.109(4) Uani 1 d . .
H11 H 0.5134(8) 0.6101(12) 0.7304(7) 0.130 Uiso 1 calc R .
C12 C 0.5399(8) 0.7101(10) 0.6624(7) 0.099(4) Uani 1 d . .
H12 H 0.5814(8) 0.7512(10) 0.6994(7) 0.118 Uiso 1 calc R .
C13 C 0.5209(6) 0.7369(9) 0.5893(6) 0.082(3) Uani 1 d . .
H13 H 0.5501(6) 0.7948(9) 0.5777(6) 0.098 Uiso 1 calc R .
C14 C 0.4584(6) 0.6777(7) 0.5334(6) 0.068(3) Uani 1 d . .
C15 C 0.4410(5) 0.7075(6) 0.4522(5) 0.060(2) Uani 1 d . .
H15 H 0.4894(5) 0.6749(6) 0.4399(5) 0.072 Uiso 1 calc R .
C16 C 0.3532(5) 0.6627(7) 0.3987(5) 0.058(2) Uani 1 d . .
C17 C 0.1961(5) 0.6761(6) 0.3773(4) 0.049(2) Uani 1 d . .
C18 C 0.0873(6) 0.9228(6) 0.4026(4) 0.051(2) Uani 1 d . .
C19 C -0.0196(5) 1.0323(6) 0.3944(5) 0.053(2) Uani 1 d . .
C20 C -0.1020(5) 1.0815(6) 0.3747(5) 0.056(2) Uani 1 d . .
H20 H -0.1545(5) 1.0464(6) 0.3453(5) 0.068 Uiso 1 calc R .
C21 C -0.1043(5) 1.1897(7) 0.4010(5) 0.057(2) Uani 1 d . .
C22 C -0.0222(5) 1.2338(7) 0.4432(5) 0.059(2) Uani 1 d . .
H22 H -0.0238(5) 1.3033(7) 0.4607(5) 0.070 Uiso 1 calc R .
C23 C 0.0628(5) 1.1879(6) 0.4631(5) 0.053(2) Uani 1 d . .
C24 C 0.0582(5) 1.0821(6) 0.4366(5) 0.057(2) Uani 1 d . .
C25 C 0.1492(6) 1.2403(6) 0.5100(5) 0.061(2) Uani 1 d . .
C26 C 0.1350(6) 1.3577(7) 0.5321(6) 0.087(3) Uani 1 d . .
H26A H 0.1921(6) 1.3883(7) 0.5621(6) 0.131 Uiso 1 calc R .
H26B H 0.0961(6) 1.3567(7) 0.5594(6) 0.131 Uiso 1 calc R .
H26C H 0.1081(6) 1.4004(7) 0.4882(6) 0.131 Uiso 1 calc R .
C27 C 0.1952(6) 1.1764(8) 0.5821(5) 0.081(3) Uani 1 d . .
H27A H 0.2506(6) 1.2112(8) 0.6116(5) 0.122 Uiso 1 calc R .
H27B H 0.2076(6) 1.1044(8) 0.5705(5) 0.122 Uiso 1 calc R .
H27C H 0.1561(6) 1.1738(8) 0.6093(5) 0.122 Uiso 1 calc R .
C28 C 0.2128(6) 1.2446(8) 0.4691(6) 0.083(3) Uani 1 d . .
H28A H 0.2682(6) 1.2784(8) 0.4998(6) 0.125 Uiso 1 calc R .
H28B H 0.1858(6) 1.2855(8) 0.4244(6) 0.125 Uiso 1 calc R .
H28C H 0.2250(6) 1.1727(8) 0.4571(6) 0.125 Uiso 1 calc R .
C29 C -0.1937(5) 1.2492(6) 0.3764(5) 0.056(2) Uani 1 d . .
C30 C -0.2276(6) 1.2723(8) 0.2915(6) 0.089(3) Uani 1 d . .
H30A H -0.2841(6) 1.3099(8) 0.2761(6) 0.133 Uiso 1 calc R .
H30B H -0.2355(6) 1.2054(8) 0.2650(6) 0.133 Uiso 1 calc R .
H30C H -0.1842(6) 1.3159(8) 0.2811(6) 0.133 Uiso 1 calc R .
C31 C -0.2634(6) 1.1801(8) 0.3926(5) 0.078(3) Uani 1 d . .
H31A H -0.3198(6) 1.2178(8) 0.3771(5) 0.117 Uiso 1 calc R .
H31B H -0.2428(6) 1.1659(8) 0.4448(5) 0.117 Uiso 1 calc R .
H31C H -0.2713(6) 1.1131(8) 0.3663(5) 0.117 Uiso 1 calc R .
C32 C -0.1862(6) 1.3555(7) 0.4180(6) 0.085(3) Uani 1 d . .
H32A H -0.2438(6) 1.3906(7) 0.4010(6) 0.127 Uiso 1 calc R .
H32B H -0.1430(6) 1.4013(7) 0.4091(6) 0.127 Uiso 1 calc R .
H32C H -0.1671(6) 1.3413(7) 0.4700(6) 0.127 Uiso 1 calc R .
C33 C 0.3485(6) 0.6878(8) 0.3187(5) 0.065(3) Uani 1 d . .
C34 C 0.4281(8) 0.6648(10) 0.2361(5) 0.094(4) Uani 1 d . .
H34A H 0.4256(8) 0.5974(10) 0.2102(5) 0.113 Uiso 1 calc R .
H34B H 0.3798(8) 0.7108(10) 0.2050(5) 0.113 Uiso 1 calc R .
C35 C 0.5123(8) 0.7158(11) 0.2507(6) 0.123(5) Uani 1 d . .
H35A H 0.5199(8) 0.7295(11) 0.2049(6) 0.184 Uiso 1 calc R .
H35B H 0.5599(8) 0.6697(11) 0.2811(6) 0.184 Uiso 1 calc R .
H35C H 0.5142(8) 0.7828(11) 0.2760(6) 0.184 Uiso 1 calc R .
O6 O 0.3168(4) 0.9655(6) 0.4310(5) 0.096(2) Uani 1 d . .
H6 H 0.2852(4) 0.9126(6) 0.4290(5) 0.144 Uiso 1 calc R .
C37 C 0.2965(8) 1.0069(9) 0.3581(7) 0.110(4) Uani 1 d . .
H37A H 0.2424(8) 0.9738(9) 0.3247(7) 0.165 Uiso 1 calc R .
H37B H 0.3454(8) 0.9911(9) 0.3425(7) 0.165 Uiso 1 calc R .
H37C H 0.2882(8) 1.0835(9) 0.3582(7) 0.165 Uiso 1 calc R .
O7 O 0.4283(7) 1.0232(11) 0.6073(8) 0.214 Uani 1 d . .
H7A H 0.4082(7) 1.0511(11) 0.6360(8) 0.321 Uiso 1 calc R .
C36 C 0.4097(5) 1.0860(7) 0.5475(5) 0.068(3) Uani 1 d . .
H36A H 0.3669(5) 1.1402(7) 0.5474(5) 0.101 Uiso 1 calc R .
H36B H 0.3850(5) 1.0428(7) 0.5036(5) 0.101 Uiso 1 calc R .
H36C H 0.4640(5) 1.1201(7) 0.5485(5) 0.101 Uiso 1 calc R .

loop_
_atom_type_symbol
_atom_type_description
_atom_type_scat_dispersion_real
_atom_type_scat_dispersion_imag
_atom_type_scat_source
C C 0.0181 0.0091 'International Tables Vol C Tables 4.2.6.8 and 6.1.1.4'
Cl Cl 0.3639 0.7018 'International Tables Vol C Tables 4.2.6.8 and 6.1.1.4'
N N 0.0311 0.0180 'International Tables Vol C Tables 4.2.6.8 and 6.1.1.4'
O O 0.0492 0.0322 'International Tables Vol C Tables 4.2.6.8 and 6.1.1.4'
H H 0.0000 0.0000 'International Tables Vol C Tables 4.2.6.8 and 6.1.1.4'

loop_
_geom_angle_atom_site_label_1
_geom_angle_atom_site_label_2
_geom_angle_atom_site_label_3
_geom_angle
_geom_angle_site_symmetry_1
_geom_angle_site_symmetry_3
_geom_angle_publ_flag
C17 O1 C16 118.4(6) . . ?
C15 O2 HO2 109.5(4) . . ?
C33 O3 C34 117.9(8) . . ?
C24 O4 C18 102.8(6) . . ?
C18 N1 C1 125.7(6) . . ?
C18 N1 H01 114.5(45) . . ?
C1 N1 H01 119.5(45) . . ?
C18 N2 C19 103.9(6) . . ?
C17 C1 C2 122.2(7) . . ?
C17 C1 N1 116.1(7) . . ?
C2 C1 N1 121.7(7) . . ?
C1 C2 C3 117.6(7) . . ?
C1 C2 H2 121.2(5) . . ?
C3 C2 H2 121.2(4) . . ?
C4 C3 C2 119.5(7) . . ?
C4 C3 Cl1 122.7(7) . . ?
C2 C3 Cl1 117.8(6) . . ?
C3 C4 C5 125.4(8) . . ?
C3 C4 H4 117.3(5) . . ?
C5 C4 H4 117.3(5) . . ?
C4 C5 C17 114.7(7) . . ?
C4 C5 C6 126.0(7) . . ?
C17 C5 C6 119.3(7) . . ?
C5 C6 C7 113.0(7) . . ?
C5 C6 H6A 109.0(5) . . ?
C7 C6 H6A 109.0(5) . . ?
C5 C6 H6B 109.0(5) . . ?
C7 C6 H6B 109.0(4) . . ?
H6A C6 H6B 107.8 . . ?
C6 C7 C16 108.1(7) . . ?
C6 C7 C8 112.1(8) . . ?
C16 C7 C8 107.4(8) . . ?
C6 C7 H7 109.7(5) . . ?
C16 C7 H7 109.7(5) . . ?
C8 C7 H7 109.7(4) . . ?
C9 C8 C7 116.3(8) . . ?
C9 C8 H8A 108.2(5) . . ?
C7 C8 H8A 108.2(4) . . ?
C9 C8 H8B 108.2(5) . . ?
C7 C8 H8B 108.2(4) . . ?
H8A C8 H8B 107.4 . . ?
C10 C9 C14 115.8(9) . . ?
C10 C9 C8 121.0(9) . . ?
C14 C9 C8 123.1(9) . . ?
C9 C10 C11 122.5(11) . . ?
C9 C10 H10 118.8(6) . . ?
C11 C10 H10 118.8(8) . . ?
C12 C11 C10 118.2(12) . . ?
C12 C11 H11 120.9(8) . . ?
C10 C11 H11 120.9(8) . . ?
C11 C12 C13 121.7(12) . . ?
C11 C12 H12 119.2(8) . . ?
C13 C12 H12 119.2(7) . . ?
C12 C13 C14 120.0(11) . . ?
C12 C13 H13 120.0(7) . . ?
C14 C13 H13 120.0(7) . . ?
C13 C14 C9 121.6(10) . . ?
C13 C14 C15 118.7(9) . . ?
C9 C14 C15 119.4(8) . . ?
O2 C15 C16 110.5(7) . . ?
O2 C15 C14 111.8(8) . . ?
C16 C15 C14 112.6(7) . . ?
O2 C15 H15 107.2(5) . . ?
C16 C15 H15 107.2(5) . . ?
C14 C15 H15 107.2(4) . . ?
O1 C16 C15 108.8(7) . . ?
O1 C16 C7 111.3(7) . . ?
C15 C16 C7 111.3(6) . . ?
O1 C16 C33 107.8(6) . . ?
C15 C16 C33 107.5(7) . . ?
C7 C16 C33 110.1(8) . . ?
C1 C17 O1 118.1(7) . . ?
C1 C17 C5 120.6(7) . . ?
O1 C17 C5 121.3(7) . . ?
N2 C18 N1 133.0(7) . . ?
N2 C18 O4 115.4(7) . . ?
N1 C18 O4 111.5(7) . . ?
C24 C19 C20 122.4(7) . . ?
C24 C19 N2 109.1(7) . . ?
C20 C19 N2 128.5(7) . . ?
C19 C20 C21 117.7(7) . . ?
C19 C20 H20 121.1(5) . . ?
C21 C20 H20 121.1(5) . . ?
C22 C21 C20 115.9(8) . . ?
C22 C21 C29 124.9(7) . . ?
C20 C21 C29 119.1(7) . . ?
C21 C22 C23 128.3(8) . . ?
C21 C22 H22 115.8(5) . . ?
C23 C22 H22 115.8(5) . . ?
C22 C23 C24 111.7(7) . . ?
C22 C23 C25 125.4(7) . . ?
C24 C23 C25 122.8(7) . . ?
C19 C24 O4 108.7(7) . . ?
C19 C24 C23 124.0(7) . . ?
O4 C24 C23 127.2(7) . . ?
C23 C25 C28 110.2(8) . . ?
C23 C25 C27 110.6(7) . . ?
C28 C25 C27 108.3(8) . . ?
C23 C25 C26 112.2(7) . . ?
C28 C25 C26 108.0(8) . . ?
C27 C25 C26 107.4(8) . . ?
C25 C26 H26A 109.5(5) . . ?
C25 C26 H26B 109.5(5) . . ?
H26A C26 H26B 109.5 . . ?
C25 C26 H26C 109.5(6) . . ?
H26A C26 H26C 109.5 . . ?
H26B C26 H26C 109.5 . . ?
C25 C27 H27A 109.5(5) . . ?
C25 C27 H27B 109.5(5) . . ?
H27A C27 H27B 109.5 . . ?
C25 C27 H27C 109.5(5) . . ?
H27A C27 H27C 109.5 . . ?
H27B C27 H27C 109.5 . . ?
C25 C28 H28A 109.5(5) . . ?
C25 C28 H28B 109.5(5) . . ?
H28A C28 H28B 109.5 . . ?
C25 C28 H28C 109.5(5) . . ?
H28A C28 H28C 109.5 . . ?
H28B C28 H28C 109.5 . . ?
C21 C29 C32 112.0(7) . . ?
C21 C29 C31 109.6(7) . . ?
C32 C29 C31 107.0(7) . . ?
C21 C29 C30 109.7(7) . . ?
C32 C29 C30 109.3(8) . . ?
C31 C29 C30 109.2(7) . . ?
C29 C30 H30A 109.5(5) . . ?
C29 C30 H30B 109.5(5) . . ?
H30A C30 H30B 109.5 . . ?
C29 C30 H30C 109.5(5) . . ?
H30A C30 H30C 109.5 . . ?
H30B C30 H30C 109.5 . . ?
C29 C31 H31A 109.5(5) . . ?
C29 C31 H31B 109.5(5) . . ?
H31A C31 H31B 109.5 . . ?
C29 C31 H31C 109.5(5) . . ?
H31A C31 H31C 109.5 . . ?
H31B C31 H31C 109.5 . . ?
C29 C32 H32A 109.5(5) . . ?
C29 C32 H32B 109.5(5) . . ?
H32A C32 H32B 109.5 . . ?
C29 C32 H32C 109.5(5) . . ?
H32A C32 H32C 109.5 . . ?
H32B C32 H32C 109.5 . . ?
O5 C33 O3 127.9(10) . . ?
O5 C33 C16 122.5(9) . . ?
O3 C33 C16 109.6(7) . . ?
C35 C34 O3 109.4(9) . . ?
C35 C34 H34A 109.8(7) . . ?
O3 C34 H34A 109.8(6) . . ?
C35 C34 H34B 109.8(7) . . ?
O3 C34 H34B 109.8(5) . . ?
H34A C34 H34B 108.2 . . ?
C34 C35 H35A 109.5(6) . . ?
C34 C35 H35B 109.5(7) . . ?
H35A C35 H35B 109.5 . . ?
C34 C35 H35C 109.5(7) . . ?
H35A C35 H35C 109.5 . . ?
H35B C35 H35C 109.5 . . ?
C37 O6 H6 109.5(5) . . ?
O6 C37 H37A 109.5(5) . . ?
O6 C37 H37B 109.5(6) . . ?
H37A C37 H37B 109.5 . . ?
O6 C37 H37C 109.5(6) . . ?
H37A C37 H37C 109.5 . . ?
H37B C37 H37C 109.5 . . ?
C36 O7 H7A 109.5(8) . . ?
O7 C36 H36A 109.5(8) . . ?
O7 C36 H36B 109.5(7) . . ?
H36A C36 H36B 109.5 . . ?
O7 C36 H36C 109.5(6) . . ?
H36A C36 H36C 109.5 . . ?
H36B C36 H36C 109.5 . . ?

loop_
_geom_bond_atom_site_label_1
_geom_bond_atom_site_label_2
_geom_bond_distance
_geom_bond_site_symmetry_2
_geom_bond_publ_flag
Cl1 C3 1.727(8) . ?
O1 C17 1.367(8) . ?
O1 C16 1.424(9) . ?
O2 C15 1.419(9) . ?
O2 HO2 0.82 . ?
O3 C33 1.296(10) . ?
O3 C34 1.518(10) . ?
O4 C24 1.393(8) . ?
O4 C18 1.406(8) . ?
O5 C33 1.179(9) . ?
N1 C18 1.338(9) . ?
N1 C1 1.438(9) . ?
N1 H01 0.91(7) . ?
N2 C18 1.283(9) . ?
N2 C19 1.437(9) . ?
C1 C17 1.364(10) . ?
C1 C2 1.371(9) . ?
C2 C3 1.439(11) . ?
C2 H2 0.93 . ?
C3 C4 1.328(10) . ?
C4 C5 1.378(10) . ?
C4 H4 0.93 . ?
C5 C17 1.458(10) . ?
C5 C6 1.464(10) . ?
C6 C7 1.513(11) . ?
C6 H6A 0.97 . ?
C6 H6B 0.97 . ?
C7 C16 1.538(11) . ?
C7 C8 1.585(12) . ?
C7 H7 0.98 . ?
C8 C9 1.462(11) . ?
C8 H8A 0.97 . ?
C8 H8B 0.97 . ?
C9 C10 1.396(12) . ?
C9 C14 1.396(12) . ?
C10 C11 1.428(14) . ?
C10 H10 0.93 . ?
C11 C12 1.33(2) . ?
C11 H11 0.93 . ?
C12 C13 1.381(14) . ?
C12 H12 0.93 . ?
C13 C14 1.383(12) . ?
C13 H13 0.93 . ?
C14 C15 1.546(12) . ?
C15 C16 1.508(10) . ?
C15 H15 0.98 . ?
C16 C33 1.564(12) . ?
C19 C24 1.357(10) . ?
C19 C20 1.371(10) . ?
C20 C21 1.442(11) . ?
C20 H20 0.93 . ?
C21 C22 1.377(10) . ?
C21 C29 1.519(10) . ?
C22 C23 1.390(10) . ?
C22 H22 0.93 . ?
C23 C24 1.403(11) . ?
C23 C25 1.491(10) . ?
C25 C28 1.512(12) . ?
C25 C27 1.540(12) . ?
C25 C26 1.559(11) . ?
C26 H26A 0.96 . ?
C26 H26B 0.96 . ?
C26 H26C 0.96 . ?
C27 H27A 0.96 . ?
C27 H27B 0.96 . ?
C27 H27C 0.96 . ?
C28 H28A 0.96 . ?
C28 H28B 0.96 . ?
C28 H28C 0.96 . ?
C29 C32 1.528(11) . ?
C29 C31 1.532(12) . ?
C29 C30 1.564(12) . ?
C30 H30A 0.96 . ?
C30 H30B 0.96 . ?
C30 H30C 0.96 . ?
C31 H31A 0.96 . ?
C31 H31B 0.96 . ?
C31 H31C 0.96 . ?
C32 H32A 0.96 . ?
C32 H32B 0.96 . ?
C32 H32C 0.96 . ?
C34 C35 1.419(13) . ?
C34 H34A 0.97 . ?
C34 H34B 0.97 . ?
C35 H35A 0.96 . ?
C35 H35B 0.96 . ?
C35 H35C 0.96 . ?
O6 C37 1.430(12) . ?
O6 H6 0.82 . ?
C37 H37A 0.96 . ?
C37 H37B 0.96 . ?
C37 H37C 0.96 . ?
O7 C36 1.340(15) . ?
O7 H7A 0.82 . ?
C36 H36A 0.96 . ?
C36 H36B 0.96 . ?
C36 H36C 0.96 . ?
